data_7130923
loop_
_publ_author_name
'Tomar, Radha'
'Suwasia, Sonam'
'Roychoudhury, Angshuman'
'Venkataramani, Sugumar'
'Babu, Srinivasarao Arulananda'

_publ_section_title
;
 Azobenzene-based unnatural amino acid scaffolds via Pd(II)-catalyzed
 C(sp3)-H arylation strategy
;
_journal_name_full 'Chemical Communications'
_journal_paper_doi 10.1039/D2CC04870A
_journal_year 2022
_chemical_formula_moiety '2(C28 H27 N3 O4)'
_chemical_formula_sum 'C56 H54 N6 O8'
_chemical_formula_weight 939.05
_space_group_crystal_system triclinic
_space_group_IT_number 2
_space_group_name_Hall '-P 1'
_space_group_name_H-M_alt 'P -1'
_atom_sites_solution_hydrogens geom
_audit_creation_date 2022-10-25
_audit_creation_method
;
Olex2 1.3
(compiled 2020.11.12 svn.r5f609507 for OlexSys, GUI svn.r6408)
;
_audit_update_record
;
2022-10-25 deposited with the CCDC.	2022-10-26 downloaded from the CCDC.
;
_cell_angle_alpha 69.902(7)
_cell_angle_beta 75.360(7)
_cell_angle_gamma 67.226(8)
_cell_formula_units_Z 2
_cell_length_a 13.6279(11)
_cell_length_b 14.2193(12)
_cell_length_c 14.7408(11)
_cell_measurement_reflns_used 11543
_cell_measurement_temperature 160.0(2)
_cell_measurement_theta_max 26.1750
_cell_measurement_theta_min 3.2810
_cell_volume 2449.6(4)
_computing_cell_refinement 'CrysAlisPro 1.171.39.31d (Rigaku OD, 2017)'
_computing_data_collection 'CrysAlisPro 1.171.39.31d (Rigaku OD, 2017)'
_computing_data_reduction 'CrysAlisPro 1.171.39.31d (Rigaku OD, 2017)'
_computing_molecular_graphics 'Olex2 1.3 (Dolomanov et al., 2009)'
_computing_publication_material 'Olex2 1.3 (Dolomanov et al., 2009)'
_computing_structure_refinement 'XL  (Sheldrick, 2008)'
_computing_structure_solution 'ShelXT (Sheldrick, 2015)'
_diffrn_ambient_temperature 160.0(2)
_diffrn_detector 'CCD plate'
_diffrn_detector_type HyPix3000
_diffrn_measured_fraction_theta_full 0.997
_diffrn_measured_fraction_theta_max 0.995
_diffrn_measurement_details
;
List of Runs (angles in degrees, time in seconds):

  # Type    Start    End  Width  t~exp~   \w     \q     \k     \f   Frames
#--------------------------------------------------------------------------
  1  \w    -34.00  -3.00   0.50   10.00    --   -9.79 100.00   8.00   62
  2  \w    -10.00  41.00   0.50   10.00    --   10.07-100.00 -97.00  102
  3  \w    -24.00  14.00   0.50   10.00    --   -9.79 -77.00 -60.00   76
  4  \w    -59.00 -33.00   0.50   10.00    --   -9.79 -77.00 -60.00   52
  5  \w      0.00  53.00   0.50   10.00    --   -9.79  38.00  30.00  106
  6  \w    -60.00  22.00   0.50   10.00    --   10.07 -19.00  30.00  164
  7  \w    -19.00   9.00   0.50   10.00    --   10.07 -99.00 -60.00   56
  8  \w     16.00  43.00   0.50   10.00    --   10.07 -99.00 -60.00   54
  9  \w     -7.00  73.00   0.50   10.00    --   10.07  57.00 120.00  160
 10  \w    -19.00  22.00   0.50   10.00    --   10.07 -99.00   0.00   82
 11  \w    -29.00   1.00   0.50   10.00    --   10.07 121.00-147.03   60
 12  \w    -48.00 -14.00   0.50   10.00    --   10.07 -77.00-180.00   68
 13  \w      8.00  34.00   0.50   10.00    --   10.07 -77.00-180.00   52
 14  \w    -14.00  75.00   0.50   10.00    --   10.07  77.00-180.00  178
 15  \w    -32.00  -6.00   0.50   10.00    --   10.07 132.00 -26.37   52
 16  \w    -53.00  -2.00   0.50   10.00    --   10.07 -38.00 120.00  102
;
_diffrn_measurement_device 'four-circle diffractometer'
_diffrn_measurement_device_type 'SuperNova, Single source at offset/far, HyPix3000'
_diffrn_measurement_method '\w scans'
_diffrn_orient_matrix_type 'CrysAlisPro convention (1999,Acta A55,543-557)'
_diffrn_orient_matrix_UB_11 0.0281131000
_diffrn_orient_matrix_UB_12 -0.0287202000
_diffrn_orient_matrix_UB_13 -0.0349767000
_diffrn_orient_matrix_UB_21 0.0338158000
_diffrn_orient_matrix_UB_22 -0.0386727000
_diffrn_orient_matrix_UB_23 0.0344717000
_diffrn_orient_matrix_UB_31 -0.0362589000
_diffrn_orient_matrix_UB_32 -0.0291015000
_diffrn_orient_matrix_UB_33 0.0162747000
_diffrn_radiation_monochromator mirror
_diffrn_radiation_probe x-ray
_diffrn_radiation_type 'Mo K\a'
_diffrn_radiation_wavelength 0.71073
_diffrn_reflns_av_R_equivalents 0.0711
_diffrn_reflns_av_unetI/netI 0.0879
_diffrn_reflns_Laue_measured_fraction_full 0.997
_diffrn_reflns_Laue_measured_fraction_max 0.995
_diffrn_reflns_limit_h_max 16
_diffrn_reflns_limit_h_min -17
_diffrn_reflns_limit_k_max 17
_diffrn_reflns_limit_k_min -17
_diffrn_reflns_limit_l_max 18
_diffrn_reflns_limit_l_min -18
_diffrn_reflns_number 31894
_diffrn_reflns_point_group_measured_fraction_full 0.997
_diffrn_reflns_point_group_measured_fraction_max 0.995
_diffrn_reflns_theta_full 25.000
_diffrn_reflns_theta_max 26.372
_diffrn_reflns_theta_min 3.136
_diffrn_source 'micro-focus sealed X-ray tube'
_diffrn_source_type 'SuperNova (Mo) X-ray Source'
_exptl_absorpt_coefficient_mu 0.086
_exptl_absorpt_correction_T_max 1.00000
_exptl_absorpt_correction_T_min 0.57670
_exptl_absorpt_correction_type multi-scan
_exptl_absorpt_process_details
;
CrysAlisPro 1.171.39.31d (Rigaku Oxford Diffraction, 2017)
Empirical absorption correction using spherical harmonics,
 implemented in SCALE3 ABSPACK scaling algorithm.
;
_exptl_crystal_colour 'clear light yellow'
_exptl_crystal_colour_lustre clear
_exptl_crystal_colour_modifier light
_exptl_crystal_colour_primary yellow
_exptl_crystal_density_diffrn 1.273
_exptl_crystal_description block
_exptl_crystal_F_000 992
_exptl_crystal_size_max 0.035
_exptl_crystal_size_mid 0.03
_exptl_crystal_size_min 0.024
_refine_diff_density_max 0.711
_refine_diff_density_min -0.475
_refine_diff_density_rms 0.058
_refine_ls_extinction_coef 0.0022(10)
_refine_ls_extinction_expression Fc^*^=kFc[1+0.001xFc^2^\l^3^/sin(2\q)]^-1/4^
_refine_ls_extinction_method 'SHELXL-2014/7 (Sheldrick 2014'
_refine_ls_goodness_of_fit_ref 1.066
_refine_ls_hydrogen_treatment constr
_refine_ls_matrix_type full
_refine_ls_number_parameters 657
_refine_ls_number_reflns 9969
_refine_ls_number_restraints 0
_refine_ls_restrained_S_all 1.066
_refine_ls_R_factor_all 0.1444
_refine_ls_R_factor_gt 0.0804
_refine_ls_shift/su_max 0.000
_refine_ls_shift/su_mean 0.000
_refine_ls_structure_factor_coef Fsqd
_refine_ls_weighting_details 'w=1/[\s^2^(Fo^2^)+(0.1249P)^2^] where P=(Fo^2^+2Fc^2^)/3'
_refine_ls_weighting_scheme calc
_refine_ls_wR_factor_gt 0.2125
_refine_ls_wR_factor_ref 0.2531
_reflns_Friedel_coverage 0.000
_reflns_number_gt 5099
_reflns_number_total 9969
_reflns_threshold_expression 'I > 2\s(I)'
_cod_data_source_file d2cc04870a2.cif
_cod_data_source_block iiserm-928
_cod_database_code 7130923
_shelx_shelxl_version_number 2014/7
_chemical_oxdiff_formula 'C H N O'
_shelx_space_group_comment
;
The symmetry employed for this shelxl refinement is uniquely defined
by the following loop, which should always be used as a source of
symmetry information in preference to the above space-group names.
They are only intended as comments.
;
_reflns_odcompleteness_completeness 99.50
_reflns_odcompleteness_iscentric 1
_reflns_odcompleteness_theta 26.32
_olex2_refinement_description
;
1. Fixed Uiso
 At 1.2 times of:
  All C(H) groups, All C(H,H) groups
 At 1.5 times of:
  All C(H,H,H) groups
2. Shared sites
{C40A, C40B}
{C43A, C43B}
3. Uiso/Uaniso restraints and constraints
Uanis(C40A) = Uanis(C40B)
Uanis(C43A) = Uanis(C43B)
4. Others
 Sof(H41A)=Sof(H48A)=Sof(H44A)=Sof(C40B)=Sof(C43B)=Sof(N5B)=Sof(N6B)=1-FVAR(1)
 Sof(N5A)=Sof(C40A)=Sof(H41)=Sof(N6A)=Sof(C43A)=Sof(H48)=Sof(H44)=FVAR(1)
5.a Ternary CH refined with riding coordinates:
 C2(H2), C4(H4), C5(H5), C30(H30), C33(H33), C32(H32)
5.b Secondary CH2 refined with riding coordinates:
 C7(H7A,H7B), C35(H35A,H35B)
5.c Aromatic/amide H refined with riding coordinates:
 C13(H13), C10(H10), C11(H11), C14(H14), C41(H41), C41(H41A), C20(H20),
 C42(H42), C18(H18), C26(H26), C19(H19), C23(H23), C54(H54), C38(H38), C39(H39),
  C46(H46), C16(H16), C48(H48), C48(H48A), C25(H25), C53(H53), C24(H24),
 C17(H17), C47(H47), C45(H45), C44(H44), C44(H44A), C51(H51), C52(H52)
5.d Idealised Me refined as rotating group:
 C3(H3A,H3B,H3C), C1(H1A,H1B,H1C), C36(H36A,H36B,H36C), C8(H8A,H8B,H8C),
 C29(H29A,H29B,H29C), C31(H31A,H31B,H31C)
;
_olex2_submission_special_instructions 'No special instructions were received'
_oxdiff_exptl_absorpt_empirical_details
;
Empirical correction (ABSPACK) includes:
- Absorption correction using spherical harmonics
- Frame scaling
;
_oxdiff_exptl_absorpt_empirical_full_max 1.851
_oxdiff_exptl_absorpt_empirical_full_min 0.617

loop_
_space_group_symop_operation_xyz
'x, y, z'
'-x, -y, -z'

loop_
_atom_site_label
_atom_site_type_symbol
_atom_site_fract_x
_atom_site_fract_y
_atom_site_fract_z
_atom_site_U_iso_or_equiv
_atom_site_adp_type
_atom_site_occupancy
_atom_site_site_symmetry_order
_atom_site_calc_flag
_atom_site_refinement_flags_posn
_atom_site_refinement_flags_adp
_atom_site_refinement_flags_occupancy
_atom_site_disorder_assembly
_atom_site_disorder_group
O2 O 0.92953(16) 0.28696(16) 0.04866(15) 0.0500(6) Uani 1 1 d . . . . .
O1 O 1.01276(16) 0.33993(17) 0.12484(15) 0.0515(6) Uani 1 1 d . . . . .
O6 O 0.73671(16) 0.02693(17) 0.39204(15) 0.0545(6) Uani 1 1 d . . . . .
O5 O 0.66837(18) -0.02996(18) 0.54754(15) 0.0569(6) Uani 1 1 d . . . . .
O3 O 0.88301(19) 0.6426(2) 0.09815(17) 0.0652(7) Uani 1 1 d . . . . .
O4 O 0.76316(19) 0.36084(19) 0.24843(16) 0.0632(7) Uani 1 1 d . . . . .
O8 O 0.3890(2) 0.11420(19) 0.60548(16) 0.0642(7) Uani 1 1 d . . . . .
N1 N 0.82337(19) 0.4982(2) 0.15051(16) 0.0438(6) Uani 1 1 d . . . . .
N2 N 0.8624(2) 0.3379(2) -0.32640(18) 0.0454(6) Uani 1 1 d . . . . .
N3 N 0.9339(2) 0.3621(2) -0.39273(18) 0.0482(7) Uani 1 1 d . . . . .
N4 N 0.5341(2) 0.1727(2) 0.53828(18) 0.0521(7) Uani 1 1 d . . . . .
O7 O 0.6749(2) 0.2307(2) 0.51918(19) 0.0874(9) Uani 1 1 d . . . . .
C12 C 0.8421(2) 0.3789(2) -0.2456(2) 0.0408(7) Uani 1 1 d . . . . .
C27 C 0.7684(2) 0.4956(2) 0.3125(2) 0.0409(7) Uani 1 1 d . . . . .
C22 C 0.8086(2) 0.5780(2) 0.2666(2) 0.0418(7) Uani 1 1 d . . . . .
C15 C 0.9543(2) 0.3192(2) -0.4731(2) 0.0416(7) Uani 1 1 d . . . . .
C9 C 0.7912(2) 0.4471(2) -0.0779(2) 0.0418(8) Uani 1 1 d . . . . .
C6 C 0.9406(2) 0.3564(2) 0.0825(2) 0.0403(7) Uani 1 1 d . . . . .
C13 C 0.7649(2) 0.3520(2) -0.1707(2) 0.0450(8) Uani 1 1 d . . . . .
H13 H 0.7288 0.3094 -0.1762 0.054 Uiso 1 1 calc R U . . .
C55 C 0.4602(2) 0.1837(2) 0.6940(2) 0.0439(8) Uani 1 1 d . . . . .
C34 C 0.6639(2) 0.0348(3) 0.4699(2) 0.0459(8) Uani 1 1 d . . . . .
C10 C 0.8675(2) 0.4761(2) -0.1531(2) 0.0453(8) Uani 1 1 d . . . . .
H10 H 0.9027 0.5194 -0.1472 0.054 Uiso 1 1 calc R U . . .
N5A N 0.6546(6) 0.0667(6) 0.0194(5) 0.0452(18) Uani 0.77(2) 1 d . . P A 1
C11 C 0.8935(2) 0.4427(2) -0.2373(2) 0.0447(8) Uani 1 1 d . . . . .
H11 H 0.9459 0.4632 -0.2885 0.054 Uiso 1 1 calc R U . . .
C14 C 0.7396(3) 0.3855(2) -0.0886(2) 0.0448(8) Uani 1 1 d . . . . .
H14 H 0.6859 0.3663 -0.0383 0.054 Uiso 1 1 calc R U . . .
C40A C 0.6408(3) 0.1112(3) 0.1010(2) 0.0490(8) Uani 0.77(2) 1 d . . P A 1
C41 C 0.5575(2) 0.0906(2) 0.1684(2) 0.0446(8) Uani 1 1 d . . . . .
H41 H 0.5180 0.0543 0.1572 0.054 Uiso 0.77(2) 1 calc R U P A 1
H41A H 0.5180 0.0543 0.1572 0.054 Uiso 0.23(2) 1 calc R U P A 2
C2 C 0.6772(2) 0.5938(2) 0.0047(2) 0.0469(8) Uani 1 1 d . . . . .
H2 H 0.6639 0.6101 0.0685 0.056 Uiso 1 1 calc R U . . .
C50 C 0.5443(3) 0.2232(2) 0.6668(2) 0.0472(8) Uani 1 1 d . . . . .
C28 C 0.7812(2) 0.4409(3) 0.2385(2) 0.0468(8) Uani 1 1 d . . . . .
C37 C 0.5848(3) 0.1768(2) 0.2694(2) 0.0455(8) Uani 1 1 d . . . . .
C56 C 0.4523(3) 0.1508(2) 0.6115(2) 0.0469(8) Uani 1 1 d . . . . .
N6A N 0.7298(4) 0.0852(4) -0.0437(6) 0.045(2) Uani 0.77(2) 1 d . . P A 1
C20 C 0.9025(3) 0.2553(2) -0.4789(2) 0.0472(8) Uani 1 1 d . . . . .
H20 H 0.8499 0.2364 -0.4269 0.057 Uiso 1 1 calc R U . . .
C42 C 0.5298(2) 0.1219(2) 0.2525(2) 0.0442(8) Uani 1 1 d . . . . .
H42 H 0.4723 0.1056 0.2995 0.053 Uiso 1 1 calc R U . . .
C21 C 0.8446(2) 0.5818(3) 0.1623(2) 0.0456(8) Uani 1 1 d . . . . .
C43A C 0.7449(3) 0.0421(3) -0.1222(2) 0.0506(9) Uani 0.77(2) 1 d . . P A 1
C4 C 0.7598(2) 0.4805(3) 0.0164(2) 0.0484(8) Uani 1 1 d . . . . .
H4 H 0.7223 0.4316 0.0645 0.058 Uiso 1 1 calc R U . . .
C18 C 1.0043(3) 0.2454(3) -0.6350(2) 0.0566(9) Uani 1 1 d . . . . .
H18 H 1.0218 0.2197 -0.6906 0.068 Uiso 1 1 calc R U . . .
C26 C 0.7273(2) 0.4745(3) 0.4094(2) 0.0531(9) Uani 1 1 d . . . . .
H26 H 0.6983 0.4184 0.4399 0.064 Uiso 1 1 calc R U . . .
C19 C 0.9273(3) 0.2191(3) -0.5600(2) 0.0532(9) Uani 1 1 d . . . . .
H19 H 0.8912 0.1758 -0.5643 0.064 Uiso 1 1 calc R U . . .
C23 C 0.8125(2) 0.6414(3) 0.3181(2) 0.0528(9) Uani 1 1 d . . . . .
H23 H 0.8420 0.6971 0.2872 0.063 Uiso 1 1 calc R U . . .
C54 C 0.4002(3) 0.1781(3) 0.7849(2) 0.0541(9) Uani 1 1 d . . . . .
H54 H 0.3424 0.1506 0.8039 0.065 Uiso 1 1 calc R U . . .
C38 C 0.6683(3) 0.1986(3) 0.1974(3) 0.0556(9) Uani 1 1 d . . . . .
H38 H 0.7069 0.2373 0.2061 0.067 Uiso 1 1 calc R U . . .
C5 C 0.8549(3) 0.4655(3) 0.0609(2) 0.0503(8) Uani 1 1 d . . . . .
H5 H 0.8922 0.5147 0.0129 0.060 Uiso 1 1 calc R U . . .
C39 C 0.6958(3) 0.1660(3) 0.1156(3) 0.0567(9) Uani 1 1 d . . . . .
H39 H 0.7534 0.1813 0.0682 0.068 Uiso 1 1 calc R U . A 1
C46 C 0.7984(3) -0.0188(3) -0.2917(2) 0.0606(10) Uani 1 1 d . . . . .
H46 H 0.8168 -0.0396 -0.3502 0.073 Uiso 1 1 calc R U . . .
C16 C 1.0307(3) 0.3466(3) -0.5485(2) 0.0569(9) Uani 1 1 d . . . . .
H16 H 1.0659 0.3910 -0.5450 0.068 Uiso 1 1 calc R U . . .
C48 C 0.6900(3) -0.0149(3) -0.1372(2) 0.0539(9) Uani 1 1 d . . . . .
H48 H 0.6344 -0.0335 -0.0891 0.065 Uiso 0.77(2) 1 calc R U P A 1
H48A H 0.6344 -0.0335 -0.0891 0.065 Uiso 0.23(2) 1 calc R U P A 2
C25 C 0.7299(3) 0.5384(3) 0.4608(2) 0.0625(10) Uani 1 1 d . . . . .
H25 H 0.7024 0.5258 0.5283 0.075 Uiso 1 1 calc R U . . .
C7 C 1.0150(3) 0.1861(3) 0.0566(3) 0.0616(10) Uani 1 1 d . . . . .
H7A H 1.0032 0.1358 0.1207 0.074 Uiso 1 1 calc R U . . .
H7B H 1.0851 0.1953 0.0503 0.074 Uiso 1 1 calc R U . . .
C53 C 0.4284(3) 0.2147(3) 0.8476(2) 0.0688(11) Uani 1 1 d . . . . .
H53 H 0.3895 0.2118 0.9113 0.083 Uiso 1 1 calc R U . . .
C49 C 0.5951(3) 0.2119(3) 0.5678(2) 0.0587(10) Uani 1 1 d . . . . .
C3 C 0.7124(3) 0.6817(3) -0.0731(2) 0.0598(9) Uani 1 1 d . . . . .
H3A H 0.7786 0.6826 -0.0590 0.090 Uiso 1 1 calc R U . . .
H3B H 0.6558 0.7502 -0.0734 0.090 Uiso 1 1 calc R U . . .
H3C H 0.7257 0.6691 -0.1371 0.090 Uiso 1 1 calc R U . . .
C24 C 0.7719(3) 0.6204(3) 0.4158(3) 0.0628(10) Uani 1 1 d . . . . .
H24 H 0.7728 0.6629 0.4530 0.075 Uiso 1 1 calc R U . . .
C1 C 0.5707(3) 0.5958(3) -0.0121(3) 0.0592(9) Uani 1 1 d . . . . .
H1A H 0.5805 0.5787 -0.0734 0.089 Uiso 1 1 calc R U . . .
H1B H 0.5176 0.6666 -0.0155 0.089 Uiso 1 1 calc R U . . .
H1C H 0.5455 0.5434 0.0419 0.089 Uiso 1 1 calc R U . . .
C17 C 1.0557(3) 0.3087(3) -0.6293(2) 0.0613(10) Uani 1 1 d . . . . .
H17 H 1.1089 0.3268 -0.6811 0.074 Uiso 1 1 calc R U . . .
C47 C 0.7175(3) -0.0438(3) -0.2227(3) 0.0598(9) Uani 1 1 d . . . . .
H47 H 0.6797 -0.0818 -0.2338 0.072 Uiso 1 1 calc R U . . .
C35 C 0.8246(3) -0.0732(3) 0.3997(2) 0.0622(10) Uani 1 1 d . . . . .
H35A H 0.7980 -0.1333 0.4366 0.075 Uiso 1 1 calc R U . . .
H35B H 0.8799 -0.0755 0.4337 0.075 Uiso 1 1 calc R U . . .
C30 C 0.4621(3) 0.3182(3) 0.3566(2) 0.0685(11) Uani 1 1 d . . . . .
H30 H 0.4508 0.3340 0.4203 0.082 Uiso 1 1 calc R U . . .
C45 C 0.8526(3) 0.0362(3) -0.2766(3) 0.0668(10) Uani 1 1 d . . . . .
H45 H 0.9087 0.0536 -0.3248 0.080 Uiso 1 1 calc R U . . .
C44 C 0.8269(3) 0.0667(3) -0.1924(3) 0.0623(10) Uani 1 1 d . . . . .
H44 H 0.8654 0.1047 -0.1823 0.075 Uiso 0.77(2) 1 calc R U P A 1
H44A H 0.8654 0.1047 -0.1823 0.075 Uiso 0.23(2) 1 calc R U P A 2
C51 C 0.5710(3) 0.2606(3) 0.7279(3) 0.0668(10) Uani 1 1 d . . . . .
H51 H 0.6281 0.2891 0.7080 0.080 Uiso 1 1 calc R U . . .
C33 C 0.5657(3) 0.1348(3) 0.4509(2) 0.0717(11) Uani 1 1 d . . . . .
H33 H 0.5076 0.1066 0.4546 0.086 Uiso 1 1 calc R U . . .
C52 C 0.5127(4) 0.2553(3) 0.8186(3) 0.0735(12) Uani 1 1 d . . . . .
H52 H 0.5301 0.2799 0.8627 0.088 Uiso 1 1 calc R U . . .
C32 C 0.5600(3) 0.2153(3) 0.3584(3) 0.0802(13) Uani 1 1 d . . . . .
H32 H 0.6220 0.2391 0.3523 0.096 Uiso 1 1 calc R U . . .
C36 C 0.8704(3) -0.0794(3) 0.2984(3) 0.0764(12) Uani 1 1 d . . . . .
H36A H 0.8914 -0.0166 0.2613 0.115 Uiso 1 1 calc R U . . .
H36B H 0.8165 -0.0823 0.2672 0.115 Uiso 1 1 calc R U . . .
H36C H 0.9337 -0.1434 0.2996 0.115 Uiso 1 1 calc R U . . .
C8 C 1.0143(3) 0.1450(3) -0.0236(3) 0.0785(12) Uani 1 1 d . . . . .
H8A H 1.0288 0.1942 -0.0867 0.118 Uiso 1 1 calc R U . . .
H8B H 0.9438 0.1386 -0.0178 0.118 Uiso 1 1 calc R U . . .
H8C H 1.0699 0.0752 -0.0190 0.118 Uiso 1 1 calc R U . . .
C29 C 0.3584(3) 0.3091(3) 0.3463(3) 0.0762(12) Uani 1 1 d . . . . .
H29A H 0.3642 0.3007 0.2816 0.114 Uiso 1 1 calc R U . . .
H29B H 0.2985 0.3734 0.3539 0.114 Uiso 1 1 calc R U . . .
H29C H 0.3454 0.2472 0.3966 0.114 Uiso 1 1 calc R U . . .
C31 C 0.4860(3) 0.4101(3) 0.2774(3) 0.0902(13) Uani 1 1 d . . . . .
H31A H 0.5481 0.4204 0.2895 0.135 Uiso 1 1 calc R U . . .
H31B H 0.4234 0.4745 0.2771 0.135 Uiso 1 1 calc R U . . .
H31C H 0.5018 0.3952 0.2141 0.135 Uiso 1 1 calc R U . . .
C40B C 0.6408(3) 0.1112(3) 0.1010(2) 0.0490(8) Uani 0.23(2) 1 d . . P A 2
C43B C 0.7449(3) 0.0421(3) -0.1222(2) 0.0506(9) Uani 0.23(2) 1 d . . P A 2
N5B N 0.7096(14) 0.1074(13) 0.0091(17) 0.037(7) Uani 0.23(2) 1 d . . P A 2
N6B N 0.6812(18) 0.0444(19) -0.016(2) 0.042(6) Uani 0.23(2) 1 d . . P A 2

loop_
_atom_site_aniso_label
_atom_site_aniso_U_11
_atom_site_aniso_U_22
_atom_site_aniso_U_33
_atom_site_aniso_U_23
_atom_site_aniso_U_13
_atom_site_aniso_U_12
O2 0.0508(13) 0.0413(13) 0.0565(14) -0.0187(11) -0.0174(10) -0.0032(11)
O1 0.0479(13) 0.0612(15) 0.0452(13) -0.0183(11) -0.0114(10) -0.0114(12)
O6 0.0484(13) 0.0502(14) 0.0452(13) -0.0104(11) 0.0015(11) -0.0030(11)
O5 0.0693(15) 0.0520(15) 0.0362(13) -0.0057(11) -0.0109(11) -0.0095(12)
O3 0.0819(17) 0.0720(18) 0.0468(14) -0.0074(13) -0.0077(12) -0.0394(15)
O4 0.0856(18) 0.0586(16) 0.0580(15) -0.0153(12) -0.0179(12) -0.0328(14)
O8 0.0802(18) 0.0649(17) 0.0566(15) -0.0160(12) -0.0187(12) -0.0283(14)
N1 0.0511(16) 0.0491(16) 0.0301(14) -0.0152(12) -0.0068(12) -0.0109(13)
N2 0.0542(16) 0.0445(16) 0.0342(14) -0.0138(12) -0.0045(13) -0.0113(13)
N3 0.0546(17) 0.0496(17) 0.0376(15) -0.0149(13) -0.0067(13) -0.0115(14)
N4 0.0582(18) 0.0563(18) 0.0324(15) -0.0152(13) -0.0042(13) -0.0077(15)
O7 0.0620(17) 0.122(3) 0.0642(17) -0.0009(16) -0.0064(14) -0.0381(17)
C12 0.0497(19) 0.0367(18) 0.0341(17) -0.0127(14) -0.0119(15) -0.0061(15)
C27 0.0366(17) 0.0439(19) 0.0383(17) -0.0165(14) -0.0090(13) -0.0025(15)
C22 0.0391(17) 0.0432(19) 0.0427(18) -0.0172(15) -0.0153(14) -0.0025(15)
C15 0.0473(18) 0.0403(18) 0.0274(16) -0.0089(13) -0.0033(14) -0.0059(15)
C9 0.0446(18) 0.0376(18) 0.0315(17) -0.0104(14) -0.0123(14) 0.0036(15)
C6 0.0426(18) 0.045(2) 0.0309(16) -0.0133(14) -0.0073(14) -0.0080(16)
C13 0.0507(19) 0.045(2) 0.0383(18) -0.0124(15) -0.0054(15) -0.0147(16)
C55 0.0492(19) 0.0394(18) 0.0345(17) -0.0140(14) -0.0087(14) -0.0005(16)
C34 0.0473(19) 0.050(2) 0.0369(19) -0.0134(16) -0.0082(16) -0.0094(17)
C10 0.0485(19) 0.0400(18) 0.050(2) -0.0168(15) -0.0177(16) -0.0071(15)
N5A 0.039(4) 0.046(3) 0.043(3) -0.014(2) 0.001(2) -0.008(3)
C11 0.0451(18) 0.0431(19) 0.0414(18) -0.0144(15) -0.0049(14) -0.0081(16)
C14 0.0537(19) 0.0393(19) 0.0354(17) -0.0114(14) -0.0073(14) -0.0074(16)
C40A 0.059(2) 0.0409(19) 0.0284(17) -0.0098(14) -0.0059(16) 0.0035(17)
C41 0.0519(19) 0.0436(19) 0.0431(19) -0.0144(15) -0.0137(16) -0.0142(16)
C2 0.054(2) 0.045(2) 0.0361(17) -0.0192(15) -0.0117(15) -0.0007(16)
C50 0.0470(19) 0.0427(19) 0.0451(19) -0.0107(15) -0.0127(15) -0.0050(16)
C28 0.0460(19) 0.044(2) 0.052(2) -0.0147(17) -0.0169(15) -0.0089(17)
C37 0.052(2) 0.0413(19) 0.0392(18) -0.0174(15) -0.0180(15) 0.0021(16)
C56 0.053(2) 0.042(2) 0.0341(18) -0.0078(14) -0.0077(16) -0.0056(17)
N6A 0.054(3) 0.045(3) 0.035(4) -0.011(2) -0.007(2) -0.014(2)
C20 0.0516(19) 0.0431(19) 0.0396(18) -0.0130(15) -0.0065(15) -0.0066(16)
C42 0.0366(17) 0.0441(19) 0.0408(18) -0.0067(15) -0.0024(14) -0.0079(15)
C21 0.0452(19) 0.046(2) 0.046(2) -0.0150(16) -0.0164(15) -0.0074(17)
C43A 0.063(2) 0.0403(19) 0.0413(19) -0.0177(15) -0.0217(17) 0.0057(17)
C4 0.0486(19) 0.050(2) 0.0420(18) -0.0191(15) -0.0154(15) -0.0001(16)
C18 0.071(2) 0.052(2) 0.0332(18) -0.0166(16) -0.0070(17) -0.0019(19)
C26 0.048(2) 0.057(2) 0.0394(19) -0.0127(17) -0.0054(15) -0.0030(17)
C19 0.063(2) 0.048(2) 0.048(2) -0.0195(16) -0.0113(17) -0.0098(18)
C23 0.056(2) 0.048(2) 0.056(2) -0.0212(17) -0.0209(17) -0.0053(17)
C54 0.055(2) 0.053(2) 0.0385(19) -0.0155(16) 0.0002(16) -0.0030(17)
C38 0.051(2) 0.041(2) 0.077(3) -0.0083(18) -0.025(2) -0.0139(17)
C5 0.053(2) 0.057(2) 0.0384(18) -0.0220(16) -0.0062(15) -0.0082(18)
C39 0.046(2) 0.051(2) 0.051(2) 0.0026(18) 0.0057(16) -0.0149(18)
C46 0.066(2) 0.062(2) 0.041(2) -0.0194(18) -0.0102(18) -0.001(2)
C16 0.063(2) 0.062(2) 0.044(2) -0.0166(17) -0.0007(17) -0.0210(19)
C48 0.054(2) 0.054(2) 0.048(2) -0.0148(17) 0.0002(16) -0.0156(18)
C25 0.064(2) 0.066(3) 0.0393(19) -0.0248(19) -0.0098(17) 0.009(2)
C7 0.072(2) 0.0352(19) 0.065(2) -0.0112(17) -0.0191(19) -0.0003(18)
C53 0.083(3) 0.059(2) 0.038(2) -0.0230(18) -0.0112(19) 0.014(2)
C49 0.049(2) 0.061(2) 0.046(2) -0.0007(18) -0.0065(17) -0.0096(19)
C3 0.062(2) 0.049(2) 0.064(2) -0.0190(18) -0.0108(18) -0.0102(18)
C24 0.066(2) 0.061(2) 0.055(2) -0.034(2) -0.0274(19) 0.014(2)
C1 0.050(2) 0.059(2) 0.065(2) -0.0237(18) -0.0091(17) -0.0077(18)
C17 0.067(2) 0.067(2) 0.039(2) -0.0156(18) 0.0085(17) -0.020(2)
C47 0.066(2) 0.062(2) 0.058(2) -0.0276(19) -0.0117(19) -0.016(2)
C35 0.0426(19) 0.062(2) 0.058(2) -0.0137(18) -0.0088(17) 0.0072(18)
C30 0.068(2) 0.072(3) 0.046(2) -0.033(2) -0.0283(18) 0.025(2)
C45 0.055(2) 0.063(3) 0.055(2) -0.001(2) -0.0018(19) -0.008(2)
C44 0.058(2) 0.048(2) 0.078(3) -0.011(2) -0.020(2) -0.0137(19)
C51 0.075(3) 0.060(2) 0.070(3) -0.022(2) -0.028(2) -0.012(2)
C33 0.088(3) 0.061(2) 0.0315(19) -0.0153(17) -0.0042(18) 0.011(2)
C52 0.087(3) 0.062(3) 0.072(3) -0.036(2) -0.038(2) 0.006(2)
C32 0.096(3) 0.070(3) 0.052(2) -0.035(2) -0.036(2) 0.028(2)
C36 0.058(2) 0.070(3) 0.072(3) -0.022(2) -0.001(2) 0.007(2)
C8 0.077(3) 0.051(2) 0.104(3) -0.039(2) -0.018(2) 0.001(2)
C29 0.069(3) 0.066(3) 0.074(3) -0.031(2) 0.009(2) -0.004(2)
C31 0.081(3) 0.062(3) 0.119(4) -0.035(3) -0.027(3) 0.001(2)
C40B 0.059(2) 0.0409(19) 0.0284(17) -0.0098(14) -0.0059(16) 0.0035(17)
C43B 0.063(2) 0.0403(19) 0.0413(19) -0.0177(15) -0.0217(17) 0.0057(17)
N5B 0.039(9) 0.049(8) 0.027(11) -0.009(7) -0.017(7) -0.012(7)
N6B 0.028(10) 0.033(10) 0.051(14) -0.002(8) 0.006(9) -0.009(8)

loop_
_atom_type_symbol
_atom_type_description
_atom_type_scat_dispersion_real
_atom_type_scat_dispersion_imag
_atom_type_scat_source
C C 0.0033 0.0016 'International Tables Vol C Tables 4.2.6.8 and 6.1.1.4'
H H 0.0000 0.0000 'International Tables Vol C Tables 4.2.6.8 and 6.1.1.4'
N N 0.0061 0.0033 'International Tables Vol C Tables 4.2.6.8 and 6.1.1.4'
O O 0.0106 0.0060 'International Tables Vol C Tables 4.2.6.8 and 6.1.1.4'

loop_
_geom_angle_atom_site_label_1
_geom_angle_atom_site_label_2
_geom_angle_atom_site_label_3
_geom_angle
_geom_angle_site_symmetry_1
_geom_angle_site_symmetry_3
_geom_angle_publ_flag
C6 O2 C7 117.3(2) . . ?
C34 O6 C35 116.6(2) . . ?
C28 N1 C21 111.5(2) . . ?
C28 N1 C5 123.4(3) . . ?
C21 N1 C5 124.5(3) . . ?
N3 N2 C12 114.6(2) . . ?
N2 N3 C15 114.0(2) . . ?
C56 N4 C33 122.7(3) . . ?
C49 N4 C56 111.7(3) . . ?
C49 N4 C33 124.1(3) . . ?
C13 C12 N2 115.9(3) . . ?
C13 C12 C11 118.9(3) . . ?
C11 C12 N2 125.2(3) . . ?
C22 C27 C28 107.1(3) . . ?
C26 C27 C22 122.2(3) . . ?
C26 C27 C28 130.7(3) . . ?
C27 C22 C21 109.5(3) . . ?
C27 C22 C23 120.9(3) . . ?
C23 C22 C21 129.7(3) . . ?
C20 C15 N3 124.5(3) . . ?
C16 C15 N3 115.4(3) . . ?
C16 C15 C20 120.1(3) . . ?
C10 C9 C4 123.4(3) . . ?
C14 C9 C10 118.5(3) . . ?
C14 C9 C4 118.0(3) . . ?
O2 C6 C5 114.7(3) . . ?
O1 C6 O2 125.1(3) . . ?
O1 C6 C5 120.3(3) . . ?
C12 C13 H13 119.4 . . ?
C14 C13 C12 121.2(3) . . ?
C14 C13 H13 119.4 . . ?
C50 C55 C56 108.2(3) . . ?
C54 C55 C50 121.6(3) . . ?
C54 C55 C56 130.2(3) . . ?
O6 C34 C33 113.2(3) . . ?
O5 C34 O6 125.6(3) . . ?
O5 C34 C33 121.1(3) . . ?
C9 C10 H10 119.5 . . ?
C9 C10 C11 120.9(3) . . ?
C11 C10 H10 119.5 . . ?
N6A N5A C40A 110.7(8) . . ?
C12 C11 C10 119.5(3) . . ?
C12 C11 H11 120.3 . . ?
C10 C11 H11 120.3 . . ?
C9 C14 H14 119.5 . . ?
C13 C14 C9 120.9(3) . . ?
C13 C14 H14 119.5 . . ?
C41 C40A N5A 109.4(4) . . ?
C41 C40A C39 119.7(3) . . ?
C39 C40A N5A 130.9(4) . . ?
C40A C41 H41 119.6 . . ?
C40A C41 C42 120.7(3) . . ?
C42 C41 H41 119.6 . . ?
C42 C41 H41A 119.6 . . ?
C40B C41 H41A 119.6 . . ?
C40B C41 C42 120.7(3) . . ?
C4 C2 H2 106.8 . . ?
C3 C2 H2 106.8 . . ?
C3 C2 C4 115.7(3) . . ?
C1 C2 H2 106.8 . . ?
C1 C2 C4 109.9(3) . . ?
C1 C2 C3 110.3(3) . . ?
C55 C50 C49 107.5(3) . . ?
C51 C50 C55 121.8(3) . . ?
C51 C50 C49 130.6(3) . . ?
O4 C28 N1 124.0(3) . . ?
O4 C28 C27 129.5(3) . . ?
N1 C28 C27 106.5(3) . . ?
C42 C37 C38 117.0(3) . . ?
C42 C37 C32 124.6(3) . . ?
C38 C37 C32 118.4(3) . . ?
O8 C56 N4 125.3(3) . . ?
O8 C56 C55 129.0(3) . . ?
N4 C56 C55 105.8(3) . . ?
N5A N6A C43A 111.4(8) . . ?
C15 C20 H20 120.1 . . ?
C19 C20 C15 119.9(3) . . ?
C19 C20 H20 120.1 . . ?
C41 C42 C37 120.6(3) . . ?
C41 C42 H42 119.7 . . ?
C37 C42 H42 119.7 . . ?
O3 C21 N1 125.1(3) . . ?
O3 C21 C22 129.6(3) . . ?
N1 C21 C22 105.3(3) . . ?
C48 C43A N6A 130.5(4) . . ?
C44 C43A N6A 110.0(4) . . ?
C44 C43A C48 119.5(3) . . ?
C9 C4 C2 112.3(2) . . ?
C9 C4 H4 106.1 . . ?
C2 C4 H4 106.1 . . ?
C5 C4 C9 113.5(2) . . ?
C5 C4 C2 112.2(3) . . ?
C5 C4 H4 106.1 . . ?
C19 C18 H18 120.0 . . ?
C17 C18 H18 120.0 . . ?
C17 C18 C19 119.9(3) . . ?
C27 C26 H26 121.4 . . ?
C27 C26 C25 117.1(3) . . ?
C25 C26 H26 121.4 . . ?
C20 C19 C18 120.2(3) . . ?
C20 C19 H19 119.9 . . ?
C18 C19 H19 119.9 . . ?
C22 C23 H23 121.3 . . ?
C24 C23 C22 117.3(3) . . ?
C24 C23 H23 121.3 . . ?
C55 C54 H54 121.7 . . ?
C55 C54 C53 116.6(3) . . ?
C53 C54 H54 121.7 . . ?
C37 C38 H38 119.1 . . ?
C39 C38 C37 121.8(3) . . ?
C39 C38 H38 119.1 . . ?
N1 C5 C6 106.5(2) . . ?
N1 C5 C4 112.7(2) . . ?
N1 C5 H5 106.0 . . ?
C6 C5 H5 106.0 . . ?
C4 C5 C6 118.8(3) . . ?
C4 C5 H5 106.0 . . ?
C40A C39 H39 119.9 . . ?
C38 C39 C40A 120.2(3) . . ?
C38 C39 H39 119.9 . . ?
C38 C39 C40B 120.2(3) . . ?
C38 C39 N5B 167.7(6) . . ?
C40B C39 N5B 47.6(6) . . ?
C47 C46 H46 120.1 . . ?
C45 C46 H46 120.1 . . ?
C45 C46 C47 119.9(3) . . ?
C15 C16 H16 120.2 . . ?
C15 C16 C17 119.5(3) . . ?
C17 C16 H16 120.2 . . ?
C43A C48 H48 120.5 . . ?
C47 C48 C43A 119.1(3) . . ?
C47 C48 H48 120.5 . . ?
C47 C48 H48A 120.5 . . ?
C47 C48 C43B 119.1(3) . . ?
C43B C48 H48A 120.5 . . ?
C26 C25 H25 119.4 . . ?
C26 C25 C24 121.2(3) . . ?
C24 C25 H25 119.4 . . ?
O2 C7 H7A 110.3 . . ?
O2 C7 H7B 110.3 . . ?
O2 C7 C8 107.3(3) . . ?
H7A C7 H7B 108.5 . . ?
C8 C7 H7A 110.3 . . ?
C8 C7 H7B 110.3 . . ?
C54 C53 H53 119.5 . . ?
C52 C53 C54 121.0(3) . . ?
C52 C53 H53 119.5 . . ?
N4 C49 C50 106.6(3) . . ?
O7 C49 N4 124.0(3) . . ?
O7 C49 C50 129.4(4) . . ?
C2 C3 H3A 109.5 . . ?
C2 C3 H3B 109.5 . . ?
C2 C3 H3C 109.5 . . ?
H3A C3 H3B 109.5 . . ?
H3A C3 H3C 109.5 . . ?
H3B C3 H3C 109.5 . . ?
C23 C24 C25 121.2(3) . . ?
C23 C24 H24 119.4 . . ?
C25 C24 H24 119.4 . . ?
C2 C1 H1A 109.5 . . ?
C2 C1 H1B 109.5 . . ?
C2 C1 H1C 109.5 . . ?
H1A C1 H1B 109.5 . . ?
H1A C1 H1C 109.5 . . ?
H1B C1 H1C 109.5 . . ?
C18 C17 C16 120.4(3) . . ?
C18 C17 H17 119.8 . . ?
C16 C17 H17 119.8 . . ?
C46 C47 C48 120.9(3) . . ?
C46 C47 H47 119.5 . . ?
C48 C47 H47 119.5 . . ?
O6 C35 H35A 110.4 . . ?
O6 C35 H35B 110.4 . . ?
O6 C35 C36 106.5(3) . . ?
H35A C35 H35B 108.6 . . ?
C36 C35 H35A 110.4 . . ?
C36 C35 H35B 110.4 . . ?
C32 C30 H30 107.3 . . ?
C29 C30 H30 107.3 . . ?
C29 C30 C32 113.9(3) . . ?
C31 C30 H30 107.3 . . ?
C31 C30 C32 110.4(3) . . ?
C31 C30 C29 110.3(3) . . ?
C46 C45 H45 119.7 . . ?
C46 C45 C44 120.7(3) . . ?
C44 C45 H45 119.7 . . ?
C43A C44 H44 120.1 . . ?
C45 C44 C43A 119.9(3) . . ?
C45 C44 H44 120.1 . . ?
C45 C44 H44A 120.1 . . ?
C45 C44 C43B 119.9(3) . . ?
C43B C44 H44A 120.1 . . ?
C50 C51 H51 121.2 . . ?
C52 C51 C50 117.5(4) . . ?
C52 C51 H51 121.2 . . ?
N4 C33 C34 106.5(3) . . ?
N4 C33 H33 103.2 . . ?
C34 C33 H33 103.2 . . ?
C32 C33 N4 116.2(3) . . ?
C32 C33 C34 121.9(3) . . ?
C32 C33 H33 103.2 . . ?
C53 C52 H52 119.3 . . ?
C51 C52 C53 121.5(3) . . ?
C51 C52 H52 119.3 . . ?
C37 C32 C30 114.3(3) . . ?
C37 C32 H32 103.0 . . ?
C30 C32 H32 103.0 . . ?
C33 C32 C37 116.0(3) . . ?
C33 C32 C30 114.9(3) . . ?
C33 C32 H32 103.0 . . ?
C35 C36 H36A 109.5 . . ?
C35 C36 H36B 109.5 . . ?
C35 C36 H36C 109.5 . . ?
H36A C36 H36B 109.5 . . ?
H36A C36 H36C 109.5 . . ?
H36B C36 H36C 109.5 . . ?
C7 C8 H8A 109.5 . . ?
C7 C8 H8B 109.5 . . ?
C7 C8 H8C 109.5 . . ?
H8A C8 H8B 109.5 . . ?
H8A C8 H8C 109.5 . . ?
H8B C8 H8C 109.5 . . ?
C30 C29 H29A 109.5 . . ?
C30 C29 H29B 109.5 . . ?
C30 C29 H29C 109.5 . . ?
H29A C29 H29B 109.5 . . ?
H29A C29 H29C 109.5 . . ?
H29B C29 H29C 109.5 . . ?
C30 C31 H31A 109.5 . . ?
C30 C31 H31B 109.5 . . ?
C30 C31 H31C 109.5 . . ?
H31A C31 H31B 109.5 . . ?
H31A C31 H31C 109.5 . . ?
H31B C31 H31C 109.5 . . ?
C41 C40B C39 119.7(3) . . ?
C41 C40B N5B 152.0(8) . . ?
C39 C40B N5B 88.2(8) . . ?
C48 C43B N6B 93.8(10) . . ?
C44 C43B C48 119.5(3) . . ?
C44 C43B N6B 146.5(10) . . ?
C40B N5B C39 44.2(8) . . ?
N6B N5B C39 144(3) . . ?
N6B N5B C40B 100(2) . . ?
N5B N6B C43B 105(2) . . ?

loop_
_geom_bond_atom_site_label_1
_geom_bond_atom_site_label_2
_geom_bond_distance
_geom_bond_site_symmetry_2
_geom_bond_publ_flag
O2 C6 1.320(3) . ?
O2 C7 1.445(4) . ?
O1 C6 1.200(3) . ?
O6 C34 1.319(3) . ?
O6 C35 1.453(4) . ?
O5 C34 1.195(3) . ?
O3 C21 1.206(3) . ?
O4 C28 1.209(3) . ?
O8 C56 1.200(3) . ?
N1 C28 1.391(4) . ?
N1 C21 1.399(4) . ?
N1 C5 1.458(4) . ?
N2 N3 1.254(3) . ?
N2 C12 1.422(3) . ?
N3 C15 1.433(4) . ?
N4 C56 1.391(4) . ?
N4 C49 1.379(4) . ?
N4 C33 1.467(4) . ?
O7 C49 1.211(4) . ?
C12 C13 1.381(4) . ?
C12 C11 1.393(4) . ?
C27 C22 1.377(4) . ?
C27 C28 1.486(4) . ?
C27 C26 1.369(4) . ?
C22 C21 1.479(4) . ?
C22 C23 1.386(4) . ?
C15 C20 1.383(4) . ?
C15 C16 1.379(4) . ?
C9 C10 1.385(4) . ?
C9 C14 1.383(4) . ?
C9 C4 1.528(4) . ?
C6 C5 1.522(4) . ?
C13 H13 0.9500 . ?
C13 C14 1.367(4) . ?
C55 C50 1.379(4) . ?
C55 C56 1.486(4) . ?
C55 C54 1.376(4) . ?
C34 C33 1.528(5) . ?
C10 H10 0.9500 . ?
C10 C11 1.395(4) . ?
N5A C40A 1.482(9) . ?
N5A N6A 1.242(14) . ?
C11 H11 0.9500 . ?
C14 H14 0.9500 . ?
C40A C41 1.360(4) . ?
C40A C39 1.365(5) . ?
C41 H41 0.9500 . ?
C41 H41A 0.9500 . ?
C41 C42 1.375(4) . ?
C41 C40B 1.360(4) . ?
C2 H2 1.0000 . ?
C2 C4 1.548(4) . ?
C2 C3 1.521(4) . ?
C2 C1 1.520(4) . ?
C50 C49 1.483(5) . ?
C50 C51 1.367(5) . ?
C37 C42 1.385(4) . ?
C37 C38 1.398(4) . ?
C37 C32 1.504(4) . ?
N6A C43A 1.424(10) . ?
C20 H20 0.9500 . ?
C20 C19 1.377(4) . ?
C42 H42 0.9500 . ?
C43A C48 1.392(4) . ?
C43A C44 1.383(5) . ?
C4 H4 1.0000 . ?
C4 C5 1.508(4) . ?
C18 H18 0.9500 . ?
C18 C19 1.377(4) . ?
C18 C17 1.372(5) . ?
C26 H26 0.9500 . ?
C26 C25 1.383(5) . ?
C19 H19 0.9500 . ?
C23 H23 0.9500 . ?
C23 C24 1.379(4) . ?
C54 H54 0.9500 . ?
C54 C53 1.393(5) . ?
C38 H38 0.9500 . ?
C38 C39 1.353(5) . ?
C5 H5 1.0000 . ?
C39 H39 0.9500 . ?
C39 C40B 1.365(5) . ?
C39 N5B 1.96(3) . ?
C46 H46 0.9500 . ?
C46 C47 1.365(5) . ?
C46 C45 1.363(5) . ?
C16 H16 0.9500 . ?
C16 C17 1.385(4) . ?
C48 H48 0.9500 . ?
C48 H48A 0.9500 . ?
C48 C47 1.377(4) . ?
C48 C43B 1.392(4) . ?
C25 H25 0.9500 . ?
C25 C24 1.386(5) . ?
C7 H7A 0.9900 . ?
C7 H7B 0.9900 . ?
C7 C8 1.492(5) . ?
C53 H53 0.9500 . ?
C53 C52 1.389(5) . ?
C3 H3A 0.9800 . ?
C3 H3B 0.9800 . ?
C3 H3C 0.9800 . ?
C24 H24 0.9500 . ?
C1 H1A 0.9800 . ?
C1 H1B 0.9800 . ?
C1 H1C 0.9800 . ?
C17 H17 0.9500 . ?
C47 H47 0.9500 . ?
C35 H35A 0.9900 . ?
C35 H35B 0.9900 . ?
C35 C36 1.485(5) . ?
C30 H30 1.0000 . ?
C30 C32 1.549(5) . ?
C30 C29 1.518(5) . ?
C30 C31 1.505(5) . ?
C45 H45 0.9500 . ?
C45 C44 1.372(5) . ?
C44 H44 0.9500 . ?
C44 H44A 0.9500 . ?
C44 C43B 1.383(5) . ?
C51 H51 0.9500 . ?
C51 C52 1.365(5) . ?
C33 H33 1.0000 . ?
C33 C32 1.445(5) . ?
C52 H52 0.9500 . ?
C32 H32 1.0000 . ?
C36 H36A 0.9800 . ?
C36 H36B 0.9800 . ?
C36 H36C 0.9800 . ?
C8 H8A 0.9800 . ?
C8 H8B 0.9800 . ?
C8 H8C 0.9800 . ?
C29 H29A 0.9800 . ?
C29 H29B 0.9800 . ?
C29 H29C 0.9800 . ?
C31 H31A 0.9800 . ?
C31 H31B 0.9800 . ?
C31 H31C 0.9800 . ?
C40B N5B 1.44(3) . ?
C43B N6B 1.59(3) . ?
N5B N6B 1.29(5) . ?

loop_
_geom_torsion_atom_site_label_1
_geom_torsion_atom_site_label_2
_geom_torsion_atom_site_label_3
_geom_torsion_atom_site_label_4
_geom_torsion
_geom_torsion_site_symmetry_1
_geom_torsion_site_symmetry_2
_geom_torsion_site_symmetry_3
_geom_torsion_site_symmetry_4
_geom_torsion_publ_flag
O2 C6 C5 N1 136.4(3) . . . . ?
O2 C6 C5 C4 7.9(4) . . . . ?
O1 C6 C5 N1 -45.7(4) . . . . ?
O1 C6 C5 C4 -174.1(3) . . . . ?
O6 C34 C33 N4 -141.6(3) . . . . ?
O6 C34 C33 C32 -5.0(5) . . . . ?
O5 C34 C33 N4 41.7(5) . . . . ?
O5 C34 C33 C32 178.4(4) . . . . ?
N2 N3 C15 C20 -0.9(4) . . . . ?
N2 N3 C15 C16 178.4(3) . . . . ?
N2 C12 C13 C14 179.1(3) . . . . ?
N2 C12 C11 C10 -178.8(3) . . . . ?
N3 N2 C12 C13 -178.9(3) . . . . ?
N3 N2 C12 C11 1.1(4) . . . . ?
N3 C15 C20 C19 179.3(3) . . . . ?
N3 C15 C16 C17 180.0(3) . . . . ?
N4 C33 C32 C37 -175.8(3) . . . . ?
N4 C33 C32 C30 -38.8(5) . . . . ?
C12 N2 N3 C15 179.3(2) . . . . ?
C12 C13 C14 C9 -0.4(5) . . . . ?
C27 C22 C21 O3 179.1(3) . . . . ?
C27 C22 C21 N1 0.0(3) . . . . ?
C27 C22 C23 C24 -1.8(4) . . . . ?
C27 C26 C25 C24 0.3(5) . . . . ?
C22 C27 C28 O4 174.8(3) . . . . ?
C22 C27 C28 N1 -3.2(3) . . . . ?
C22 C27 C26 C25 -1.5(5) . . . . ?
C22 C23 C24 C25 0.6(5) . . . . ?
C15 C20 C19 C18 0.6(5) . . . . ?
C15 C16 C17 C18 0.6(5) . . . . ?
C9 C10 C11 C12 -0.2(4) . . . . ?
C9 C4 C5 N1 179.7(3) . . . . ?
C9 C4 C5 C6 -54.8(4) . . . . ?
C6 O2 C7 C8 -153.0(3) . . . . ?
C13 C12 C11 C10 1.2(4) . . . . ?
C55 C50 C49 N4 4.0(3) . . . . ?
C55 C50 C49 O7 -175.2(4) . . . . ?
C55 C50 C51 C52 1.4(5) . . . . ?
C55 C54 C53 C52 0.4(5) . . . . ?
C34 O6 C35 C36 159.2(3) . . . . ?
C34 C33 C32 C37 51.3(6) . . . . ?
C34 C33 C32 C30 -171.7(3) . . . . ?
C10 C9 C14 C13 1.4(4) . . . . ?
C10 C9 C4 C2 81.9(4) . . . . ?
C10 C9 C4 C5 -46.6(4) . . . . ?
N5A C40A C41 C42 178.6(4) . . . . ?
N5A C40A C39 C38 -179.7(4) . . . . ?
N5A N6A C43A C48 0.0(6) . . . . ?
N5A N6A C43A C44 178.2(4) . . . . ?
C11 C12 C13 C14 -0.9(4) . . . . ?
C14 C9 C10 C11 -1.1(4) . . . . ?
C14 C9 C4 C2 -97.5(3) . . . . ?
C14 C9 C4 C5 134.0(3) . . . . ?
C40A N5A N6A C43A 179.4(4) . . . . ?
C40A C41 C42 C37 1.3(5) . . . . ?
C41 C40A C39 C38 0.9(5) . . . . ?
C41 C40B N5B C39 177.4(11) . . . . ?
C41 C40B N5B N6B -10.5(18) . . . . ?
C2 C4 C5 N1 51.1(4) . . . . ?
C2 C4 C5 C6 176.6(3) . . . . ?
C50 C55 C56 O8 -178.7(3) . . . . ?
C50 C55 C56 N4 0.2(3) . . . . ?
C50 C55 C54 C53 0.2(5) . . . . ?
C50 C51 C52 C53 -0.7(5) . . . . ?
C28 N1 C21 O3 178.7(3) . . . . ?
C28 N1 C21 C22 -2.2(3) . . . . ?
C28 N1 C5 C6 -59.1(3) . . . . ?
C28 N1 C5 C4 72.8(4) . . . . ?
C28 C27 C22 C21 2.0(3) . . . . ?
C28 C27 C22 C23 -177.0(3) . . . . ?
C28 C27 C26 C25 177.6(3) . . . . ?
C37 C38 C39 C40A 0.7(5) . . . . ?
C37 C38 C39 C40B 0.7(5) . . . . ?
C37 C38 C39 N5B 3(2) . . . . ?
C56 N4 C49 O7 175.3(3) . . . . ?
C56 N4 C49 C50 -4.0(4) . . . . ?
C56 N4 C33 C34 -98.0(4) . . . . ?
C56 N4 C33 C32 122.5(4) . . . . ?
C56 C55 C50 C49 -2.5(3) . . . . ?
C56 C55 C50 C51 179.6(3) . . . . ?
C56 C55 C54 C53 179.2(3) . . . . ?
N6A N5A C40A C41 179.4(4) . . . . ?
N6A N5A C40A C39 -0.1(8) . . . . ?
N6A C43A C48 C47 177.0(3) . . . . ?
N6A C43A C44 C45 -177.6(3) . . . . ?
C20 C15 C16 C17 -0.6(5) . . . . ?
C42 C41 C40B C39 -1.9(5) . . . . ?
C42 C41 C40B N5B -178.8(11) . . . . ?
C42 C37 C38 C39 -1.2(5) . . . . ?
C42 C37 C32 C30 -78.7(5) . . . . ?
C42 C37 C32 C33 58.5(5) . . . . ?
C21 N1 C28 O4 -174.8(3) . . . . ?
C21 N1 C28 C27 3.4(3) . . . . ?
C21 N1 C5 C6 112.0(3) . . . . ?
C21 N1 C5 C4 -116.1(3) . . . . ?
C21 C22 C23 C24 179.5(3) . . . . ?
C43A C48 C47 C46 0.9(5) . . . . ?
C4 C9 C10 C11 179.5(3) . . . . ?
C4 C9 C14 C13 -179.2(3) . . . . ?
C26 C27 C22 C21 -178.8(3) . . . . ?
C26 C27 C22 C23 2.3(5) . . . . ?
C26 C27 C28 O4 -4.4(6) . . . . ?
C26 C27 C28 N1 177.6(3) . . . . ?
C26 C25 C24 C23 0.1(5) . . . . ?
C19 C18 C17 C16 0.0(5) . . . . ?
C23 C22 C21 O3 -2.1(5) . . . . ?
C23 C22 C21 N1 178.8(3) . . . . ?
C54 C55 C50 C49 176.6(3) . . . . ?
C54 C55 C50 C51 -1.2(5) . . . . ?
C54 C55 C56 O8 2.2(6) . . . . ?
C54 C55 C56 N4 -178.9(3) . . . . ?
C54 C53 C52 C51 -0.2(5) . . . . ?
C38 C37 C42 C41 0.2(4) . . . . ?
C38 C37 C32 C30 100.5(4) . . . . ?
C38 C37 C32 C33 -122.3(4) . . . . ?
C38 C39 C40B C41 0.9(5) . . . . ?
C38 C39 C40B N5B 179.5(5) . . . . ?
C5 N1 C28 O4 -2.7(5) . . . . ?
C5 N1 C28 C27 175.4(2) . . . . ?
C5 N1 C21 O3 6.7(5) . . . . ?
C5 N1 C21 C22 -174.1(2) . . . . ?
C39 C40A C41 C42 -1.9(5) . . . . ?
C39 C40B N5B N6B 172.1(11) . . . . ?
C39 N5B N6B C43B -175.5(13) . . . . ?
C46 C45 C44 C43A -0.3(5) . . . . ?
C46 C45 C44 C43B -0.3(5) . . . . ?
C16 C15 C20 C19 0.0(5) . . . . ?
C48 C43A C44 C45 0.9(5) . . . . ?
C48 C43B N6B N5B -171.7(12) . . . . ?
C7 O2 C6 O1 -5.0(4) . . . . ?
C7 O2 C6 C5 172.8(3) . . . . ?
C49 N4 C56 O8 -178.6(3) . . . . ?
C49 N4 C56 C55 2.5(3) . . . . ?
C49 N4 C33 C34 66.8(4) . . . . ?
C49 N4 C33 C32 -72.7(5) . . . . ?
C49 C50 C51 C52 -175.9(3) . . . . ?
C3 C2 C4 C9 -58.7(4) . . . . ?
C3 C2 C4 C5 70.5(3) . . . . ?
C1 C2 C4 C9 67.0(3) . . . . ?
C1 C2 C4 C5 -163.8(3) . . . . ?
C17 C18 C19 C20 -0.6(5) . . . . ?
C47 C46 C45 C44 0.1(5) . . . . ?
C47 C48 C43B C44 -1.1(5) . . . . ?
C47 C48 C43B N6B -177.8(8) . . . . ?
C35 O6 C34 O5 5.7(5) . . . . ?
C35 O6 C34 C33 -170.8(3) . . . . ?
C45 C46 C47 C48 -0.4(5) . . . . ?
C45 C44 C43B C48 0.9(5) . . . . ?
C45 C44 C43B N6B 174.9(14) . . . . ?
C44 C43A C48 C47 -1.1(5) . . . . ?
C44 C43B N6B N5B 14(2) . . . . ?
C51 C50 C49 N4 -178.4(3) . . . . ?
C51 C50 C49 O7 2.4(6) . . . . ?
C33 N4 C56 O8 -12.0(5) . . . . ?
C33 N4 C56 C55 169.0(3) . . . . ?
C33 N4 C49 O7 9.0(5) . . . . ?
C33 N4 C49 C50 -170.3(3) . . . . ?
C32 C37 C42 C41 179.4(3) . . . . ?
C32 C37 C38 C39 179.6(3) . . . . ?
C29 C30 C32 C37 58.4(5) . . . . ?
C29 C30 C32 C33 -79.3(4) . . . . ?
C31 C30 C32 C37 -66.3(5) . . . . ?
C31 C30 C32 C33 155.9(4) . . . . ?
C40B C41 C42 C37 1.3(5) . . . . ?
C40B N5B N6B C43B 175.1(9) . . . . ?
C43B C48 C47 C46 0.9(5) . . . . ?
N5B C39 C40B C41 -178.6(6) . . . . ?
